data_4073760
loop_
_publ_author_name
'Stylianides, Neoklis'
'Danopoulos, Andreas A.'
'Pugh, David'
'Hancock, Fred'
'Zanotti-Gerosa, Antonio'

_publ_section_title
;
 Cyclometalated and Alkoxyphenyl-Substituted Palladium
 Imidazolin-2-ylidene Complexes. Synthetic, Structural, and Catalytic
 Studies
;
_journal_issue 23
_journal_name_full Organometallics
_journal_page_first 5627
_journal_paper_doi 10.1021/om700603d
_journal_volume 26
_journal_year 2007
_chemical_formula_moiety 'C39 H46 N4 O8 Pd'
_chemical_formula_sum 'C39 H46 N4 O8 Pd'
_chemical_formula_weight 805.20
_chemical_name_systematic
;
 ?
;
_space_group_IT_number 2
_symmetry_cell_setting triclinic
_symmetry_Int_Tables_number 2
_symmetry_space_group_name_Hall '-P 1'
_symmetry_space_group_name_H-M 'P -1'
_atom_sites_solution_hydrogens geom
_atom_sites_solution_primary direct
_atom_sites_solution_secondary difmap
_audit_creation_method SHELXL-97
_cell_angle_alpha 87.6150(10)
_cell_angle_beta 86.8100(10)
_cell_angle_gamma 85.3690(10)
_cell_formula_units_Z 4
_cell_length_a 11.5140(2)
_cell_length_b 17.8268(4)
_cell_length_c 18.5840(5)
_cell_measurement_reflns_used 17239
_cell_measurement_temperature 120(2)
_cell_measurement_theta_max 27.48
_cell_measurement_theta_min 2.91
_cell_volume 3793.52(15)
_computing_cell_refinement 'DENZO (Otwinowski & Minor, 1997) & COLLECT (Hooft, R.W.W., 1998)'
_computing_data_collection 'COLLECT (Hooft, R.W.W., 1998)'
_computing_data_reduction 'DENZO (Otwinowski & Minor, 1997) & COLLECT (Hooft, R.W.W., 1998)'
_computing_molecular_graphics 'ORTEP-III (Farrugia, 1997)'
_computing_publication_material 'PLATON (Spek, 2003), WinGX (Farrugia, 1999) and enCIFer (Allen et al., 2004).'
_computing_structure_refinement 'SHELXL-97 (Sheldrick, 1997)'
_computing_structure_solution 'DIRDIF-99 (Beurskens et al., 1999)'
_diffrn_ambient_temperature 120(2)
_diffrn_detector_area_resol_mean 9.091
_diffrn_measured_fraction_theta_full 0.991
_diffrn_measured_fraction_theta_max 0.991
_diffrn_measurement_device_type 'Bruker-Nonius 95mm CCD camera on \k-goniostat'
_diffrn_measurement_method '\f & \w scans'
_diffrn_radiation_monochromator graphite
_diffrn_radiation_source 'Bruker-Nonius FR591 rotating anode'
_diffrn_radiation_type MoK\a
_diffrn_radiation_wavelength 0.71073
_diffrn_reflns_av_R_equivalents 0.0722
_diffrn_reflns_av_sigmaI/netI 0.0776
_diffrn_reflns_limit_h_max 14
_diffrn_reflns_limit_h_min -14
_diffrn_reflns_limit_k_max 23
_diffrn_reflns_limit_k_min -23
_diffrn_reflns_limit_l_max 24
_diffrn_reflns_limit_l_min -24
_diffrn_reflns_number 80537
_diffrn_reflns_theta_full 27.55
_diffrn_reflns_theta_max 27.55
_diffrn_reflns_theta_min 3.12
_diffrn_standards_number 0
_exptl_absorpt_coefficient_mu 0.546
_exptl_absorpt_correction_T_max 0.8987
_exptl_absorpt_correction_T_min 0.8987
_exptl_absorpt_correction_type multi-scan
_exptl_absorpt_process_details 'SADABS V2.10 (Sheldrick, G.M., 2003)'
_exptl_crystal_colour colourless
_exptl_crystal_density_diffrn 1.410
_exptl_crystal_density_method 'not measured'
_exptl_crystal_description block
_exptl_crystal_F_000 1672
_exptl_crystal_size_max 0.20
_exptl_crystal_size_mid 0.20
_exptl_crystal_size_min 0.20
_refine_diff_density_max 0.709
_refine_diff_density_min -0.500
_refine_diff_density_rms 0.094
_refine_ls_extinction_method none
_refine_ls_goodness_of_fit_ref 1.052
_refine_ls_hydrogen_treatment constr
_refine_ls_matrix_type full
_refine_ls_number_parameters 955
_refine_ls_number_reflns 17351
_refine_ls_number_restraints 0
_refine_ls_restrained_S_all 1.052
_refine_ls_R_factor_all 0.0864
_refine_ls_R_factor_gt 0.0485
_refine_ls_shift/su_max 0.034
_refine_ls_shift/su_mean 0.001
_refine_ls_structure_factor_coef Fsqd
_refine_ls_weighting_details 'calc w=1/[\s^2^(Fo^2^)+(0.0172P)^2^+6.5431P] where P=(Fo^2^+2Fc^2^)/3'
_refine_ls_weighting_scheme calc
_refine_ls_wR_factor_gt 0.0834
_refine_ls_wR_factor_ref 0.0926
_reflns_number_gt 12405
_reflns_number_total 17351
_reflns_threshold_expression I>2\s(I)
_cod_data_source_file om700603d-file002.cif
_cod_data_source_block 9e
_cod_depositor_comments
;
The following automatic conversions were performed:

'_symmetry_cell_setting' value 'Triclinic' changed to 'triclinic'
according to /home/saulius/struct/CIF-dictionaries/cif_core.dic
dictionary named 'cif_core.dic' version 2.4.1 from 2010-06-29.

Automatic conversion script
Id: cif_fix_values 1715 2011-07-08 13:25:40Z adriana 
;
_cod_original_sg_symbol_H-M P-1
_cod_database_code 4073760

loop_
_symmetry_equiv_pos_as_xyz
'x, y, z'
'-x, -y, -z'

loop_
_atom_site_label
_atom_site_type_symbol
_atom_site_fract_x
_atom_site_fract_y
_atom_site_fract_z
_atom_site_U_iso_or_equiv
_atom_site_adp_type
_atom_site_occupancy
_atom_site_symmetry_multiplicity
_atom_site_calc_flag
_atom_site_refinement_flags
Pd1 Pd 0.25818(2) 0.306141(14) 0.379210(13) 0.01620(7) Uani 1 1 d .
Pd2 Pd 0.20932(2) 0.198155(14) -0.119578(13) 0.01644(7) Uani 1 1 d .
O3 O 0.07346(19) 0.21461(13) 0.16392(12) 0.0221(5) Uani 1 1 d .
O14 O 0.2432(2) -0.04590(13) -0.20338(13) 0.0273(6) Uani 1 1 d .
O15 O 0.64187(19) 0.13196(14) -0.03438(12) 0.0250(6) Uani 1 1 d .
O6 O 0.2399(2) 0.55218(13) 0.25328(13) 0.0272(6) Uani 1 1 d .
O7 O -0.0728(2) 0.29261(15) 0.68287(13) 0.0321(6) Uani 1 1 d .
O4 O -0.2846(2) 0.35560(14) 0.22200(13) 0.0293(6) Uani 1 1 d .
O2 O 0.4327(2) 0.02620(13) 0.40321(14) 0.0293(6) Uani 1 1 d .
O5 O 0.4127(2) 0.41748(14) 0.05282(13) 0.0332(6) Uani 1 1 d .
O8 O -0.19872(19) 0.40044(14) 0.46066(12) 0.0260(6) Uani 1 1 d .
O11 O 0.4026(2) 0.29527(15) -0.33532(13) 0.0313(6) Uani 1 1 d .
O12 O 0.7551(2) 0.14039(15) -0.31021(15) 0.0417(7) Uani 1 1 d .
O9 O -0.2211(2) 0.30572(15) -0.01045(15) 0.0398(7) Uani 1 1 d .
N1 N 0.1184(2) 0.18698(14) 0.30491(14) 0.0184(6) Uani 1 1 d .
O1 O 0.6895(2) 0.21181(14) 0.47254(14) 0.0309(6) Uani 1 1 d .
O13 O 0.0871(2) 0.04496(15) -0.42503(13) 0.0342(6) Uani 1 1 d .
O16 O 0.4331(2) 0.18016(14) 0.19527(12) 0.0290(6) Uani 1 1 d .
O10 O 0.0585(2) 0.48207(13) -0.09891(14) 0.0313(6) Uani 1 1 d .
N7 N 0.3623(2) 0.07606(15) -0.19266(14) 0.0173(6) Uani 1 1 d .
N8 N 0.4368(2) 0.10181(14) -0.09304(14) 0.0162(6) Uani 1 1 d .
N3 N 0.0276(2) 0.40623(15) 0.40355(14) 0.0179(6) Uani 1 1 d .
N5 N 0.2140(2) 0.35953(15) -0.13869(14) 0.0192(6) Uani 1 1 d .
N6 N 0.3753(2) 0.31655(15) -0.19317(15) 0.0214(6) Uani 1 1 d .
N4 N 0.1254(2) 0.43242(15) 0.30351(14) 0.0181(6) Uani 1 1 d .
N2 N 0.2718(2) 0.14472(15) 0.36180(14) 0.0186(6) Uani 1 1 d .
C72 C 0.3382(3) 0.14477(19) 0.09591(18) 0.0219(8) Uani 1 1 d .
H72 H 0.2681 0.1461 0.1254 0.026 Uiso 1 1 calc R
C74 C 0.5441(3) 0.15779(18) 0.08198(18) 0.0214(8) Uani 1 1 d .
H74 H 0.6152 0.1681 0.1018 0.026 Uiso 1 1 calc R
C61 C 0.4714(3) 0.02655(19) -0.19364(18) 0.0208(7) Uani 1 1 d .
H61A H 0.5283 0.0432 -0.2317 0.025 Uiso 1 1 calc R
H61B H 0.4564 -0.0265 -0.2009 0.025 Uiso 1 1 calc R
C37 C 0.0941(3) 0.35273(18) 0.51876(18) 0.0219(8) Uani 1 1 d .
H37 H 0.1723 0.3562 0.5006 0.026 Uiso 1 1 calc R
C60 C 0.5135(3) 0.03643(18) -0.11886(18) 0.0211(8) Uani 1 1 d .
H60A H 0.5033 -0.0090 -0.0874 0.025 Uiso 1 1 calc R
H60B H 0.5966 0.0474 -0.1211 0.025 Uiso 1 1 calc R
C65 C 0.1519(3) 0.0594(2) -0.36790(18) 0.0247(8) Uani 1 1 d .
C10 C 0.0521(3) 0.2305(2) 0.08917(18) 0.0265(8) Uani 1 1 d .
H10A H -0.0200 0.2091 0.0776 0.040 Uiso 1 1 calc R
H10B H 0.1174 0.2082 0.0591 0.040 Uiso 1 1 calc R
H10C H 0.0443 0.2852 0.0798 0.040 Uiso 1 1 calc R
C33 C -0.1115(3) 0.37377(19) 0.50370(18) 0.0210(7) Uani 1 1 d .
C12 C 0.3813(3) 0.15773(19) 0.39108(17) 0.0187(7) Uani 1 1 d .
C15 C 0.5893(3) 0.1894(2) 0.44414(18) 0.0215(8) Uani 1 1 d .
C8 C -0.1691(3) 0.30008(19) 0.32001(19) 0.0239(8) Uani 1 1 d .
H8 H -0.2242 0.3183 0.3564 0.029 Uiso 1 1 calc R
C6 C -0.1092(3) 0.28707(18) 0.19376(18) 0.0190(7) Uani 1 1 d .
H6 H -0.1243 0.2970 0.1444 0.023 Uiso 1 1 calc R
C27 C 0.3466(3) 0.4148(2) 0.11669(18) 0.0242(8) Uani 1 1 d .
C47 C -0.1165(3) 0.3247(2) -0.04443(19) 0.0254(8) Uani 1 1 d .
C5 C -0.0081(3) 0.24516(18) 0.21292(17) 0.0187(7) Uani 1 1 d .
C80 C 0.4878(3) 0.26003(19) -0.29479(19) 0.0236(8) Uani 1 1 d .
C30 C 0.2845(3) 0.6191(2) 0.2225(2) 0.0343(9) Uani 1 1 d .
H30A H 0.3698 0.6121 0.2173 0.051 Uiso 1 1 calc R
H30B H 0.2617 0.6611 0.2541 0.051 Uiso 1 1 calc R
H30C H 0.2528 0.6303 0.1751 0.051 Uiso 1 1 calc R
C20 C 0.3472(3) 0.39896(19) 0.40357(19) 0.0241(8) Uani 1 1 d .
H20A H 0.2967 0.4453 0.3963 0.036 Uiso 1 1 calc R
H20B H 0.4179 0.4009 0.3718 0.036 Uiso 1 1 calc R
H20C H 0.3688 0.3941 0.4539 0.036 Uiso 1 1 calc R
C67 C 0.2276(3) 0.00837(19) -0.25683(18) 0.0214(8) Uani 1 1 d .
C73 C 0.4413(3) 0.16193(18) 0.12435(18) 0.0212(7) Uani 1 1 d .
C9 C -0.0672(3) 0.25848(19) 0.33815(18) 0.0219(8) Uani 1 1 d .
H9 H -0.0530 0.2486 0.3876 0.026 Uiso 1 1 calc R
C36 C 0.0739(3) 0.32311(19) 0.58851(18) 0.0233(8) Uani 1 1 d .
H36 H 0.1372 0.3057 0.6171 0.028 Uiso 1 1 calc R
C46 C -0.0882(3) 0.3981(2) -0.05694(19) 0.0259(8) Uani 1 1 d .
H46 H -0.1423 0.4391 -0.0443 0.031 Uiso 1 1 calc R
C51 C 0.4721(3) 0.26880(18) -0.22000(18) 0.0201(7) Uani 1 1 d .
C24 C 0.2058(3) 0.42515(18) 0.24275(17) 0.0187(7) Uani 1 1 d .
C34 C -0.1317(3) 0.3451(2) 0.57310(19) 0.0254(8) Uani 1 1 d .
H34 H -0.2097 0.3428 0.5922 0.030 Uiso 1 1 calc R
C70 C 0.4385(3) 0.12317(17) -0.02009(17) 0.0172(7) Uani 1 1 d .
C26 C 0.2953(3) 0.35224(19) 0.14438(18) 0.0239(8) Uani 1 1 d .
H26 H 0.3072 0.3058 0.1207 0.029 Uiso 1 1 calc R
C22 C -0.0273(3) 0.48024(19) 0.37799(18) 0.0246(8) Uani 1 1 d .
H22A H -0.0030 0.5219 0.4059 0.030 Uiso 1 1 calc R
H22B H -0.1135 0.4809 0.3811 0.030 Uiso 1 1 calc R
C56 C 0.0719(3) 0.27553(19) -0.09556(17) 0.0192(7) Uani 1 1 d .
C49 C -0.0280(3) 0.5441(2) -0.0958(2) 0.0295(9) Uani 1 1 d .
H49A H -0.0932 0.5339 -0.1248 0.044 Uiso 1 1 calc R
H49B H 0.0062 0.5899 -0.1148 0.044 Uiso 1 1 calc R
H49C H -0.0565 0.5509 -0.0456 0.044 Uiso 1 1 calc R
C42 C 0.3735(3) 0.39883(19) -0.2073(2) 0.0301(9) Uani 1 1 d .
H42A H 0.3860 0.4113 -0.2594 0.036 Uiso 1 1 calc R
H42B H 0.4335 0.4210 -0.1805 0.036 Uiso 1 1 calc R
C7 C -0.1887(3) 0.31458(18) 0.24772(19) 0.0216(8) Uani 1 1 d .
C29 C 0.2620(3) 0.48812(19) 0.21561(18) 0.0215(7) Uani 1 1 d .
C3 C 0.1295(3) 0.10511(19) 0.2918(2) 0.0256(8) Uani 1 1 d .
H3A H 0.1236 0.0955 0.2401 0.031 Uiso 1 1 calc R
H3B H 0.0695 0.0785 0.3205 0.031 Uiso 1 1 calc R
C28 C 0.3321(3) 0.48325(19) 0.15231(18) 0.0228(8) Uani 1 1 d .
H28 H 0.3697 0.5258 0.1333 0.027 Uiso 1 1 calc R
C35 C -0.0398(3) 0.3196(2) 0.61512(18) 0.0240(8) Uani 1 1 d .
C17 C 0.4628(3) 0.09919(19) 0.40887(18) 0.0218(8) Uani 1 1 d .
C78 C -0.3701(3) 0.3864(2) 0.2739(2) 0.0350(10) Uani 1 1 d .
H78A H -0.3978 0.3458 0.3059 0.053 Uiso 1 1 calc R
H78B H -0.4359 0.4117 0.2489 0.053 Uiso 1 1 calc R
H78C H -0.3350 0.4229 0.3024 0.053 Uiso 1 1 calc R
C66 C 0.1619(3) 0.0012(2) -0.31613(18) 0.0239(8) Uani 1 1 d .
H66 H 0.1238 -0.0434 -0.3213 0.029 Uiso 1 1 calc R
C62 C 0.2848(3) 0.07404(18) -0.24977(17) 0.0182(7) Uani 1 1 d .
C25 C 0.2254(3) 0.35813(18) 0.20797(17) 0.0196(7) Uani 1 1 d .
H25 H 0.1904 0.3149 0.2278 0.024 Uiso 1 1 calc R
C4 C 0.0146(3) 0.23085(18) 0.28617(18) 0.0193(7) Uani 1 1 d .
C40 C 0.1054(3) 0.10865(19) -0.0941(2) 0.0261(8) Uani 1 1 d .
H40A H 0.1525 0.0608 -0.0999 0.039 Uiso 1 1 calc R
H40B H 0.0406 0.1113 -0.1264 0.039 Uiso 1 1 calc R
H40C H 0.0743 0.1119 -0.0440 0.039 Uiso 1 1 calc R
C31 C 0.4021(4) 0.3577(2) 0.0048(2) 0.0409(10) Uani 1 1 d .
H31A H 0.4355 0.3102 0.0263 0.061 Uiso 1 1 calc R
H31B H 0.4441 0.3685 -0.0413 0.061 Uiso 1 1 calc R
H31C H 0.3195 0.3535 -0.0032 0.061 Uiso 1 1 calc R
C38 C -0.3156(3) 0.4061(2) 0.4917(2) 0.0310(9) Uani 1 1 d .
H38A H -0.3380 0.3558 0.5072 0.046 Uiso 1 1 calc R
H38B H -0.3688 0.4281 0.4558 0.046 Uiso 1 1 calc R
H38C H -0.3200 0.4383 0.5334 0.046 Uiso 1 1 calc R
C1 C 0.1995(3) 0.20736(18) 0.34783(17) 0.0179(7) Uani 1 1 d .
C64 C 0.2046(3) 0.1256(2) -0.36063(19) 0.0265(8) Uani 1 1 d .
H64 H 0.1960 0.1658 -0.3955 0.032 Uiso 1 1 calc R
C2 C 0.2515(3) 0.08161(19) 0.3167(2) 0.0257(8) Uani 1 1 d .
H2A H 0.2534 0.0333 0.3450 0.031 Uiso 1 1 calc R
H2B H 0.3095 0.0772 0.2754 0.031 Uiso 1 1 calc R
C63 C 0.2709(3) 0.13173(19) -0.30075(18) 0.0222(8) Uani 1 1 d .
H63 H 0.3072 0.1770 -0.2951 0.027 Uiso 1 1 calc R
C75 C 0.5430(3) 0.13842(18) 0.01001(18) 0.0200(7) Uani 1 1 d .
C53 C 0.6518(3) 0.19142(19) -0.2031(2) 0.0240(8) Uani 1 1 d .
H53 H 0.7073 0.1678 -0.1718 0.029 Uiso 1 1 calc R
C69 C 0.1722(3) -0.1078(2) -0.2038(2) 0.0372(10) Uani 1 1 d .
H69A H 0.0897 -0.0891 -0.2009 0.056 Uiso 1 1 calc R
H69B H 0.1886 -0.1420 -0.1623 0.056 Uiso 1 1 calc R
H69C H 0.1894 -0.1348 -0.2485 0.056 Uiso 1 1 calc R
C16 C 0.5694(3) 0.1149(2) 0.43515(18) 0.0235(8) Uani 1 1 d .
H16 H 0.6267 0.0754 0.4465 0.028 Uiso 1 1 calc R
C71 C 0.3377(3) 0.12581(18) 0.02462(18) 0.0204(7) Uani 1 1 d .
H71 H 0.2665 0.1143 0.0057 0.024 Uiso 1 1 calc R
C76 C 0.7509(3) 0.1176(2) -0.0008(2) 0.0325(9) Uani 1 1 d .
H76A H 0.7706 0.1633 0.0218 0.049 Uiso 1 1 calc R
H76B H 0.8123 0.1026 -0.0372 0.049 Uiso 1 1 calc R
H76C H 0.7445 0.0769 0.0361 0.049 Uiso 1 1 calc R
C45 C 0.0213(3) 0.41067(19) -0.08845(18) 0.0234(8) Uani 1 1 d .
C58 C 0.8456(4) 0.1079(2) -0.2666(3) 0.0509(13) Uani 1 1 d .
H58A H 0.8752 0.1473 -0.2389 0.076 Uiso 1 1 calc R
H58B H 0.9092 0.0848 -0.2975 0.076 Uiso 1 1 calc R
H58C H 0.8145 0.0694 -0.2334 0.076 Uiso 1 1 calc R
C59 C 0.3467(3) 0.12070(18) -0.13608(17) 0.0161(7) Uani 1 1 d .
C18 C 0.5258(3) -0.03168(19) 0.4006(2) 0.0268(8) Uani 1 1 d .
H18A H 0.5873 -0.0167 0.3656 0.040 Uiso 1 1 calc R
H18B H 0.4964 -0.0786 0.3861 0.040 Uiso 1 1 calc R
H18C H 0.5577 -0.0395 0.4484 0.040 Uiso 1 1 calc R
C14 C 0.5055(3) 0.24727(19) 0.42738(17) 0.0195(7) Uani 1 1 d .
H14 H 0.5216 0.2979 0.4340 0.023 Uiso 1 1 calc R
C43 C 0.2512(3) 0.4261(2) -0.1797(2) 0.0352(10) Uani 1 1 d .
H43A H 0.2525 0.4696 -0.1484 0.042 Uiso 1 1 calc R
H43B H 0.2000 0.4401 -0.2199 0.042 Uiso 1 1 calc R
C44 C 0.0991(3) 0.35026(19) -0.10714(17) 0.0197(7) Uani 1 1 d .
C41 C 0.2818(3) 0.29630(18) -0.15231(17) 0.0181(7) Uani 1 1 d .
C21 C 0.1226(3) 0.38419(18) 0.36132(17) 0.0174(7) Uani 1 1 d .
C52 C 0.5544(3) 0.23542(18) -0.17542(19) 0.0215(8) Uani 1 1 d .
H52 H 0.5450 0.2423 -0.1249 0.026 Uiso 1 1 calc R
C55 C 0.5843(3) 0.2174(2) -0.32251(19) 0.0269(8) Uani 1 1 d .
H55 H 0.5952 0.2114 -0.3731 0.032 Uiso 1 1 calc R
C54 C 0.6655(3) 0.1831(2) -0.2762(2) 0.0285(9) Uani 1 1 d .
C39 C 0.0153(3) 0.2794(2) 0.73389(19) 0.0355(10) Uani 1 1 d .
H39A H 0.0668 0.2351 0.7206 0.053 Uiso 1 1 calc R
H39B H -0.0213 0.2706 0.7820 0.053 Uiso 1 1 calc R
H39C H 0.0610 0.3235 0.7341 0.053 Uiso 1 1 calc R
C48 C -0.0387(3) 0.2644(2) -0.06453(17) 0.0218(8) Uani 1 1 d .
H48 H -0.0615 0.2145 -0.0569 0.026 Uiso 1 1 calc R
C77 C 0.5323(4) 0.2087(3) 0.2240(2) 0.0456(12) Uani 1 1 d .
H77A H 0.5952 0.1684 0.2271 0.068 Uiso 1 1 calc R
H77B H 0.5111 0.2272 0.2723 0.068 Uiso 1 1 calc R
H77C H 0.5587 0.2501 0.1925 0.068 Uiso 1 1 calc R
C32 C 0.0046(3) 0.37719(18) 0.47517(17) 0.0186(7) Uani 1 1 d .
C23 C 0.0194(3) 0.48511(19) 0.30123(18) 0.0231(8) Uani 1 1 d .
H23A H -0.0367 0.4685 0.2679 0.028 Uiso 1 1 calc R
H23B H 0.0388 0.5369 0.2868 0.028 Uiso 1 1 calc R
C13 C 0.3990(3) 0.23311(18) 0.40119(17) 0.0184(7) Uani 1 1 d .
C68 C 0.0910(4) 0.0969(3) -0.4859(2) 0.0495(12) Uani 1 1 d .
H68A H 0.0573 0.1466 -0.4715 0.074 Uiso 1 1 calc R
H68B H 0.0462 0.0791 -0.5242 0.074 Uiso 1 1 calc R
H68C H 0.1722 0.1004 -0.5036 0.074 Uiso 1 1 calc R
C57 C 0.4160(4) 0.2860(3) -0.4117(2) 0.0456(12) Uani 1 1 d .
H57A H 0.4915 0.3028 -0.4298 0.068 Uiso 1 1 calc R
H57B H 0.3531 0.3161 -0.4355 0.068 Uiso 1 1 calc R
H57C H 0.4125 0.2328 -0.4219 0.068 Uiso 1 1 calc R
C19 C 0.7757(3) 0.1547(2) 0.4932(2) 0.0404(11) Uani 1 1 d .
H19A H 0.7415 0.1205 0.5296 0.061 Uiso 1 1 calc R
H19B H 0.8405 0.1779 0.5134 0.061 Uiso 1 1 calc R
H19C H 0.8047 0.1265 0.4509 0.061 Uiso 1 1 calc R
C50 C -0.2935(3) 0.3645(2) 0.0232(2) 0.0442(11) Uani 1 1 d .
H50A H -0.2468 0.3916 0.0545 0.066 Uiso 1 1 calc R
H50B H -0.3570 0.3427 0.0522 0.066 Uiso 1 1 calc R
H50C H -0.3262 0.3995 -0.0138 0.066 Uiso 1 1 calc R

loop_
_atom_site_aniso_label
_atom_site_aniso_U_11
_atom_site_aniso_U_22
_atom_site_aniso_U_33
_atom_site_aniso_U_23
_atom_site_aniso_U_13
_atom_site_aniso_U_12
Pd1 0.01638(13) 0.01507(14) 0.01703(14) -0.00266(10) -0.00127(10) 0.00086(10)
Pd2 0.01550(13) 0.01620(14) 0.01726(14) -0.00087(10) -0.00043(10) 0.00079(10)
O3 0.0216(12) 0.0256(13) 0.0182(13) -0.0029(10) 0.0006(10) 0.0035(10)
O14 0.0299(14) 0.0247(14) 0.0292(14) 0.0034(11) -0.0085(11) -0.0124(11)
O15 0.0180(12) 0.0366(15) 0.0213(13) -0.0032(11) -0.0008(10) -0.0068(11)
O6 0.0351(14) 0.0169(13) 0.0298(14) -0.0061(11) 0.0070(11) -0.0065(11)
O7 0.0317(14) 0.0438(17) 0.0200(14) 0.0042(12) 0.0012(11) -0.0036(12)
O4 0.0234(13) 0.0317(15) 0.0309(15) -0.0022(11) -0.0001(11) 0.0091(11)
O2 0.0259(13) 0.0137(13) 0.0480(17) 0.0005(11) -0.0105(12) 0.0047(10)
O5 0.0346(15) 0.0370(16) 0.0263(14) -0.0030(12) 0.0102(12) -0.0005(12)
O8 0.0185(12) 0.0366(15) 0.0228(13) -0.0029(11) 0.0004(10) -0.0003(11)
O11 0.0274(14) 0.0420(16) 0.0244(14) 0.0043(12) -0.0023(11) -0.0041(12)
O12 0.0300(15) 0.0366(17) 0.0557(19) -0.0129(14) 0.0166(14) 0.0073(13)
O9 0.0226(14) 0.0393(17) 0.0532(18) 0.0064(14) 0.0183(13) 0.0071(12)
N1 0.0182(14) 0.0138(14) 0.0235(16) -0.0031(12) -0.0036(12) -0.0001(11)
O1 0.0215(13) 0.0315(15) 0.0404(16) -0.0071(12) -0.0128(12) 0.0037(11)
O13 0.0313(15) 0.0433(17) 0.0295(15) -0.0002(12) -0.0115(12) -0.0064(12)
O16 0.0336(14) 0.0345(15) 0.0196(13) -0.0093(11) -0.0013(11) -0.0037(12)
O10 0.0249(13) 0.0175(14) 0.0499(17) -0.0037(12) 0.0046(12) 0.0057(11)
N7 0.0158(14) 0.0167(15) 0.0198(15) -0.0046(12) -0.0028(11) 0.0003(11)
N8 0.0167(14) 0.0138(14) 0.0179(15) -0.0028(11) -0.0013(11) 0.0008(11)
N3 0.0185(14) 0.0163(15) 0.0180(15) -0.0008(11) 0.0010(11) 0.0027(11)
N5 0.0177(14) 0.0172(15) 0.0223(16) -0.0008(12) 0.0041(12) -0.0017(12)
N6 0.0192(15) 0.0156(15) 0.0279(16) 0.0024(12) 0.0061(12) 0.0017(12)
N4 0.0181(14) 0.0150(15) 0.0203(15) -0.0021(12) 0.0011(11) 0.0037(11)
N2 0.0168(14) 0.0167(15) 0.0222(15) -0.0042(12) -0.0046(12) 0.0025(11)
C72 0.0194(18) 0.0235(19) 0.0214(19) -0.0007(15) 0.0019(14) 0.0042(14)
C74 0.0217(18) 0.0200(19) 0.0228(19) -0.0018(15) -0.0042(15) -0.0015(14)
C61 0.0187(17) 0.0189(18) 0.0243(19) -0.0046(14) -0.0022(14) 0.0037(14)
C37 0.0204(18) 0.0200(19) 0.0250(19) -0.0052(15) 0.0023(15) 0.0010(14)
C60 0.0204(18) 0.0179(18) 0.0242(19) -0.0024(14) -0.0028(14) 0.0056(14)
C65 0.0181(18) 0.035(2) 0.0208(19) -0.0047(16) -0.0008(14) 0.0035(15)
C10 0.0260(19) 0.031(2) 0.0210(19) -0.0019(16) 0.0021(15) 0.0039(16)
C33 0.0207(18) 0.0218(19) 0.0206(19) -0.0047(14) -0.0018(14) -0.0007(14)
C12 0.0163(17) 0.0219(19) 0.0175(18) 0.0001(14) -0.0038(13) 0.0022(14)
C15 0.0183(17) 0.027(2) 0.0195(18) -0.0030(15) -0.0019(14) 0.0003(15)
C8 0.0225(18) 0.025(2) 0.025(2) -0.0087(15) -0.0001(15) 0.0001(15)
C6 0.0221(18) 0.0170(18) 0.0185(18) 0.0015(14) -0.0024(14) -0.0054(14)
C27 0.0221(18) 0.027(2) 0.0220(19) -0.0001(15) 0.0014(15) 0.0024(15)
C47 0.0198(18) 0.032(2) 0.0229(19) 0.0024(16) 0.0008(15) 0.0027(15)
C5 0.0186(17) 0.0169(18) 0.0208(18) -0.0032(14) -0.0002(14) -0.0028(13)
C80 0.0202(18) 0.024(2) 0.027(2) -0.0009(15) 0.0012(15) -0.0047(15)
C30 0.036(2) 0.023(2) 0.044(2) -0.0063(18) 0.0081(19) -0.0060(17)
C20 0.0245(19) 0.0187(19) 0.030(2) -0.0038(15) -0.0055(15) -0.0039(15)
C67 0.0166(17) 0.0245(19) 0.0231(19) 0.0000(15) -0.0002(14) -0.0013(14)
C73 0.029(2) 0.0141(18) 0.0194(18) -0.0020(14) -0.0008(15) 0.0020(14)
C9 0.0242(18) 0.0239(19) 0.0184(18) -0.0042(15) -0.0033(14) -0.0043(15)
C36 0.0257(19) 0.0222(19) 0.0213(19) -0.0004(15) -0.0038(15) 0.0043(15)
C46 0.0204(18) 0.028(2) 0.028(2) -0.0035(16) -0.0001(15) 0.0095(15)
C51 0.0186(17) 0.0179(18) 0.0232(19) 0.0003(14) 0.0069(14) -0.0041(14)
C24 0.0189(17) 0.0179(18) 0.0190(18) 0.0011(14) -0.0029(14) 0.0003(14)
C34 0.0197(18) 0.030(2) 0.027(2) -0.0057(16) 0.0020(15) -0.0044(15)
C70 0.0206(17) 0.0141(17) 0.0168(17) -0.0001(13) -0.0016(13) -0.0004(13)
C26 0.0256(19) 0.0204(19) 0.0244(19) -0.0055(15) 0.0006(15) 0.0060(15)
C22 0.028(2) 0.0171(19) 0.027(2) 0.0020(15) 0.0024(16) 0.0057(15)
C56 0.0151(17) 0.0229(19) 0.0191(18) -0.0007(14) -0.0035(13) 0.0033(14)
C49 0.031(2) 0.021(2) 0.035(2) -0.0050(16) -0.0037(17) 0.0087(16)
C42 0.029(2) 0.0180(19) 0.042(2) 0.0044(17) 0.0069(17) -0.0011(15)
C7 0.0178(17) 0.0168(18) 0.030(2) -0.0012(15) -0.0039(15) 0.0004(14)
C29 0.0204(18) 0.0201(19) 0.0240(19) -0.0024(15) -0.0025(14) 0.0004(14)
C3 0.0262(19) 0.0192(19) 0.033(2) -0.0055(16) -0.0075(16) -0.0042(15)
C28 0.0211(18) 0.0218(19) 0.026(2) 0.0017(15) -0.0019(15) -0.0038(14)
C35 0.028(2) 0.026(2) 0.0181(19) -0.0037(15) 0.0025(15) -0.0034(15)
C17 0.0272(19) 0.0170(18) 0.0212(19) 0.0003(14) -0.0039(15) -0.0008(14)
C78 0.026(2) 0.037(2) 0.040(2) -0.0060(19) -0.0004(17) 0.0138(17)
C66 0.0203(18) 0.026(2) 0.026(2) -0.0042(16) -0.0015(15) -0.0071(15)
C62 0.0151(16) 0.0208(18) 0.0184(18) -0.0061(14) 0.0005(13) 0.0022(13)
C25 0.0211(18) 0.0165(18) 0.0212(18) -0.0002(14) -0.0027(14) -0.0002(14)
C4 0.0178(17) 0.0180(18) 0.0228(19) -0.0036(14) -0.0020(14) -0.0023(14)
C40 0.0242(19) 0.0208(19) 0.033(2) -0.0029(16) 0.0035(16) -0.0045(15)
C31 0.045(3) 0.055(3) 0.022(2) -0.0105(19) 0.0050(18) -0.001(2)
C38 0.0191(19) 0.042(2) 0.032(2) -0.0074(18) -0.0034(16) 0.0010(16)
C1 0.0178(17) 0.0184(18) 0.0166(17) 0.0004(14) 0.0019(13) 0.0012(14)
C64 0.029(2) 0.024(2) 0.025(2) 0.0033(16) -0.0036(16) 0.0048(16)
C2 0.027(2) 0.0192(19) 0.031(2) -0.0059(15) -0.0066(16) 0.0019(15)
C63 0.0207(18) 0.0191(19) 0.026(2) -0.0010(15) -0.0008(15) 0.0004(14)
C75 0.0190(17) 0.0163(18) 0.0241(19) 0.0019(14) -0.0003(14) -0.0009(14)
C53 0.0191(18) 0.0174(18) 0.035(2) 0.0021(15) 0.0018(15) 0.0001(14)
C69 0.042(2) 0.034(2) 0.038(2) 0.0100(19) -0.0099(19) -0.0228(19)
C16 0.0216(18) 0.025(2) 0.0228(19) -0.0023(15) -0.0056(15) 0.0073(15)
C71 0.0155(17) 0.0225(19) 0.0229(19) -0.0010(15) -0.0029(14) 0.0022(14)
C76 0.0187(19) 0.045(3) 0.033(2) -0.0031(18) -0.0010(16) -0.0007(17)
C45 0.0254(19) 0.022(2) 0.0221(19) -0.0012(15) -0.0043(15) 0.0037(15)
C58 0.031(2) 0.037(3) 0.082(4) -0.010(2) 0.011(2) 0.009(2)
C59 0.0145(16) 0.0149(17) 0.0188(18) 0.0031(14) -0.0005(13) -0.0038(13)
C18 0.030(2) 0.0167(19) 0.032(2) 0.0001(15) 0.0010(16) 0.0068(15)
C14 0.0207(18) 0.0188(18) 0.0190(18) -0.0039(14) 0.0019(14) -0.0014(14)
C43 0.028(2) 0.022(2) 0.052(3) 0.0073(18) 0.0119(18) 0.0025(16)
C44 0.0186(17) 0.0213(19) 0.0189(18) -0.0019(14) -0.0007(14) 0.0012(14)
C41 0.0211(18) 0.0205(18) 0.0128(17) -0.0013(13) -0.0010(13) -0.0016(14)
C21 0.0179(17) 0.0159(17) 0.0190(18) -0.0029(14) -0.0032(14) -0.0015(13)
C52 0.0242(19) 0.0188(18) 0.0213(19) 0.0005(14) 0.0022(15) -0.0039(14)
C55 0.030(2) 0.028(2) 0.023(2) -0.0069(16) 0.0085(16) -0.0076(16)
C54 0.0225(19) 0.022(2) 0.040(2) -0.0046(17) 0.0091(17) -0.0030(15)
C39 0.049(3) 0.037(2) 0.020(2) 0.0022(17) -0.0009(18) 0.0003(19)
C48 0.0202(18) 0.025(2) 0.0193(18) 0.0046(15) -0.0022(14) -0.0002(15)
C77 0.053(3) 0.065(3) 0.023(2) -0.018(2) 0.0027(19) -0.026(2)
C32 0.0216(18) 0.0153(17) 0.0185(18) -0.0034(14) 0.0014(14) 0.0008(14)
C23 0.0227(18) 0.0165(18) 0.029(2) 0.0034(15) -0.0009(15) 0.0057(14)
C13 0.0159(17) 0.0186(18) 0.0201(18) 0.0022(14) -0.0006(14) -0.0001(13)
C68 0.053(3) 0.067(3) 0.031(2) 0.009(2) -0.019(2) -0.012(2)
C57 0.039(2) 0.077(3) 0.022(2) 0.006(2) -0.0052(18) -0.009(2)
C19 0.027(2) 0.046(3) 0.048(3) -0.011(2) -0.0139(19) 0.0091(19)
C50 0.027(2) 0.052(3) 0.048(3) 0.011(2) 0.0175(19) 0.014(2)

loop_
_atom_type_symbol
_atom_type_description
_atom_type_scat_dispersion_real
_atom_type_scat_dispersion_imag
_atom_type_scat_source
C C 0.0033 0.0016 'International Tables Vol C Tables 4.2.6.8 and 6.1.1.4'
H H 0.0000 0.0000 'International Tables Vol C Tables 4.2.6.8 and 6.1.1.4'
N N 0.0061 0.0033 'International Tables Vol C Tables 4.2.6.8 and 6.1.1.4'
O O 0.0106 0.0060 'International Tables Vol C Tables 4.2.6.8 and 6.1.1.4'
Pd Pd -0.9988 1.0072 'International Tables Vol C Tables 4.2.6.8 and 6.1.1.4'

loop_
_geom_angle_atom_site_label_1
_geom_angle_atom_site_label_2
_geom_angle_atom_site_label_3
_geom_angle
C21 Pd1 C13 176.11(13)
C21 Pd1 C1 103.83(12)
C13 Pd1 C1 79.95(13)
C21 Pd1 C20 84.59(13)
C13 Pd1 C20 91.74(13)
C1 Pd1 C20 169.69(13)
C59 Pd2 C41 101.52(12)
C59 Pd2 C56 176.14(13)
C41 Pd2 C56 79.61(13)
C59 Pd2 C40 87.98(13)
C41 Pd2 C40 168.73(13)
C56 Pd2 C40 91.31(13)
C5 O3 C10 116.3(2)
C67 O14 C69 116.5(3)
C75 O15 C76 117.2(3)
C29 O6 C30 117.3(3)
C35 O7 C39 117.6(3)
C7 O4 C78 117.4(3)
C17 O2 C18 117.0(3)
C27 O5 C31 116.2(3)
C33 O8 C38 117.9(3)
C80 O11 C57 116.5(3)
C54 O12 C58 117.0(3)
C47 O9 C50 117.4(3)
C1 N1 C4 126.4(3)
C1 N1 C3 112.8(3)
C4 N1 C3 119.2(3)
C15 O1 C19 117.7(3)
C65 O13 C68 116.8(3)
C73 O16 C77 117.7(3)
C45 O10 C49 117.6(3)
C59 N7 C62 125.8(3)
C59 N7 C61 114.5(2)
C62 N7 C61 119.7(2)
C59 N8 C70 124.0(3)
C59 N8 C60 112.9(3)
C70 N8 C60 120.0(2)
C21 N3 C32 124.1(3)
C21 N3 C22 111.5(3)
C32 N3 C22 121.4(3)
C41 N5 C44 116.7(3)
C41 N5 C43 113.7(3)
C44 N5 C43 126.1(3)
C41 N6 C51 127.6(3)
C41 N6 C42 112.7(3)
C51 N6 C42 119.7(3)
C21 N4 C24 125.1(3)
C21 N4 C23 112.4(3)
C24 N4 C23 121.2(3)
C1 N2 C12 115.8(3)
C1 N2 C2 112.7(3)
C12 N2 C2 125.5(3)
C71 C72 C73 119.9(3)
C71 C72 H72 120.0
C73 C72 H72 120.0
C73 C74 C75 119.7(3)
C73 C74 H74 120.1
C75 C74 H74 120.1
N7 C61 C60 101.8(2)
N7 C61 H61A 111.4
C60 C61 H61A 111.4
N7 C61 H61B 111.4
C60 C61 H61B 111.4
H61A C61 H61B 109.3
C32 C37 C36 122.3(3)
C32 C37 H37 118.8
C36 C37 H37 118.8
N8 C60 C61 102.6(2)
N8 C60 H60A 111.2
C61 C60 H60A 111.2
N8 C60 H60B 111.2
C61 C60 H60B 111.2
H60A C60 H60B 109.2
O13 C65 C64 124.5(3)
O13 C65 C66 114.5(3)
C64 C65 C66 121.0(3)
O3 C10 H10A 109.5
O3 C10 H10B 109.5
H10A C10 H10B 109.5
O3 C10 H10C 109.5
H10A C10 H10C 109.5
H10B C10 H10C 109.5
O8 C33 C34 123.1(3)
O8 C33 C32 117.3(3)
C34 C33 C32 119.6(3)
C17 C12 C13 122.4(3)
C17 C12 N2 122.1(3)
C13 C12 N2 115.4(3)
C16 C15 O1 123.5(3)
C16 C15 C14 120.9(3)
O1 C15 C14 115.5(3)
C7 C8 C9 118.6(3)
C7 C8 H8 120.7
C9 C8 H8 120.7
C5 C6 C7 119.4(3)
C5 C6 H6 120.3
C7 C6 H6 120.3
C26 C27 O5 124.4(3)
C26 C27 C28 121.1(3)
O5 C27 C28 114.5(3)
C46 C47 O9 123.4(3)
C46 C47 C48 121.0(3)
O9 C47 C48 115.7(3)
O3 C5 C6 123.5(3)
O3 C5 C4 116.1(3)
C6 C5 C4 120.3(3)
O11 C80 C55 124.5(3)
O11 C80 C51 115.6(3)
C55 C80 C51 119.8(3)
O6 C30 H30A 109.5
O6 C30 H30B 109.5
H30A C30 H30B 109.5
O6 C30 H30C 109.5
H30A C30 H30C 109.5
H30B C30 H30C 109.5
Pd1 C20 H20A 109.5
Pd1 C20 H20B 109.5
H20A C20 H20B 109.5
Pd1 C20 H20C 109.5
H20A C20 H20C 109.5
H20B C20 H20C 109.5
O14 C67 C66 124.1(3)
O14 C67 C62 115.9(3)
C66 C67 C62 119.9(3)
O16 C73 C74 124.3(3)
O16 C73 C72 115.7(3)
C74 C73 C72 120.0(3)
C8 C9 C4 122.0(3)
C8 C9 H9 119.0
C4 C9 H9 119.0
C35 C36 C37 118.6(3)
C35 C36 H36 120.7
C37 C36 H36 120.7
C47 C46 C45 118.6(3)
C47 C46 H46 120.7
C45 C46 H46 120.7
C52 C51 C80 119.2(3)
C52 C51 N6 121.9(3)
C80 C51 N6 118.7(3)
C25 C24 C29 119.3(3)
C25 C24 N4 121.1(3)
C29 C24 N4 119.5(3)
C33 C34 C35 120.9(3)
C33 C34 H34 119.6
C35 C34 H34 119.6
C71 C70 C75 117.8(3)
C71 C70 N8 120.9(3)
C75 C70 N8 121.2(3)
C27 C26 C25 118.7(3)
C27 C26 H26 120.7
C25 C26 H26 120.7
N3 C22 C23 101.9(3)
N3 C22 H22A 111.4
C23 C22 H22A 111.4
N3 C22 H22B 111.4
C23 C22 H22B 111.4
H22A C22 H22B 109.2
C48 C56 C44 116.5(3)
C48 C56 Pd2 129.7(3)
C44 C56 Pd2 113.6(2)
O10 C49 H49A 109.5
O10 C49 H49B 109.5
H49A C49 H49B 109.5
O10 C49 H49C 109.5
H49A C49 H49C 109.5
H49B C49 H49C 109.5
N6 C42 C43 102.5(3)
N6 C42 H42A 111.3
C43 C42 H42A 111.3
N6 C42 H42B 111.3
C43 C42 H42B 111.3
H42A C42 H42B 109.2
O4 C7 C8 124.9(3)
O4 C7 C6 113.9(3)
C8 C7 C6 121.2(3)
O6 C29 C28 124.1(3)
O6 C29 C24 116.1(3)
C28 C29 C24 119.8(3)
N1 C3 C2 102.0(3)
N1 C3 H3A 111.4
C2 C3 H3A 111.4
N1 C3 H3B 111.4
C2 C3 H3B 111.4
H3A C3 H3B 109.2
C29 C28 C27 119.4(3)
C29 C28 H28 120.3
C27 C28 H28 120.3
O7 C35 C36 125.0(3)
O7 C35 C34 114.6(3)
C36 C35 C34 120.4(3)
O2 C17 C12 118.1(3)
O2 C17 C16 121.9(3)
C12 C17 C16 120.0(3)
O4 C78 H78A 109.5
O4 C78 H78B 109.5
H78A C78 H78B 109.5
O4 C78 H78C 109.5
H78A C78 H78C 109.5
H78B C78 H78C 109.5
C67 C66 C65 119.9(3)
C67 C66 H66 120.1
C65 C66 H66 120.1
C63 C62 C67 119.1(3)
C63 C62 N7 122.4(3)
C67 C62 N7 118.4(3)
C24 C25 C26 121.7(3)
C24 C25 H25 119.2
C26 C25 H25 119.2
C9 C4 C5 118.5(3)
C9 C4 N1 121.9(3)
C5 C4 N1 119.6(3)
Pd2 C40 H40A 109.5
Pd2 C40 H40B 109.5
H40A C40 H40B 109.5
Pd2 C40 H40C 109.5
H40A C40 H40C 109.5
H40B C40 H40C 109.5
O5 C31 H31A 109.5
O5 C31 H31B 109.5
H31A C31 H31B 109.5
O5 C31 H31C 109.5
H31A C31 H31C 109.5
H31B C31 H31C 109.5
O8 C38 H38A 109.5
O8 C38 H38B 109.5
H38A C38 H38B 109.5
O8 C38 H38C 109.5
H38A C38 H38C 109.5
H38B C38 H38C 109.5
N1 C1 N2 107.1(3)
N1 C1 Pd1 137.0(2)
N2 C1 Pd1 114.6(2)
C65 C64 C63 118.4(3)
C65 C64 H64 120.8
C63 C64 H64 120.8
N2 C2 C3 101.4(3)
N2 C2 H2A 111.5
C3 C2 H2A 111.5
N2 C2 H2B 111.5
C3 C2 H2B 111.5
H2A C2 H2B 109.3
C62 C63 C64 121.7(3)
C62 C63 H63 119.1
C64 C63 H63 119.1
O15 C75 C74 122.7(3)
O15 C75 C70 116.5(3)
C74 C75 C70 120.8(3)
C54 C53 C52 118.8(3)
C54 C53 H53 120.6
C52 C53 H53 120.6
O14 C69 H69A 109.5
O14 C69 H69B 109.5
H69A C69 H69B 109.5
O14 C69 H69C 109.5
H69A C69 H69C 109.5
H69B C69 H69C 109.5
C15 C16 C17 118.3(3)
C15 C16 H16 120.9
C17 C16 H16 120.9
C72 C71 C70 121.7(3)
C72 C71 H71 119.2
C70 C71 H71 119.2
O15 C76 H76A 109.5
O15 C76 H76B 109.5
H76A C76 H76B 109.5
O15 C76 H76C 109.5
H76A C76 H76C 109.5
H76B C76 H76C 109.5
O10 C45 C44 117.8(3)
O10 C45 C46 122.0(3)
C44 C45 C46 120.1(3)
O12 C58 H58A 109.5
O12 C58 H58B 109.5
H58A C58 H58B 109.5
O12 C58 H58C 109.5
H58A C58 H58C 109.5
H58B C58 H58C 109.5
N7 C59 N8 106.7(3)
N7 C59 Pd2 124.9(2)
N8 C59 Pd2 128.4(2)
O2 C18 H18A 109.5
O2 C18 H18B 109.5
H18A C18 H18B 109.5
O2 C18 H18C 109.5
H18A C18 H18C 109.5
H18B C18 H18C 109.5
C13 C14 C15 121.9(3)
C13 C14 H14 119.1
C15 C14 H14 119.1
N5 C43 C42 101.8(3)
N5 C43 H43A 111.4
C42 C43 H43A 111.4
N5 C43 H43B 111.4
C42 C43 H43B 111.4
H43A C43 H43B 109.3
C45 C44 C56 122.3(3)
C45 C44 N5 122.7(3)
C56 C44 N5 115.0(3)
N5 C41 N6 107.2(3)
N5 C41 Pd2 114.8(2)
N6 C41 Pd2 137.3(2)
N4 C21 N3 107.2(3)
N4 C21 Pd1 121.0(2)
N3 C21 Pd1 131.2(2)
C51 C52 C53 121.2(3)
C51 C52 H52 119.4
C53 C52 H52 119.4
C80 C55 C54 119.9(3)
C80 C55 H55 120.0
C54 C55 H55 120.0
C53 C54 O12 124.9(3)
C53 C54 C55 121.0(3)
O12 C54 C55 114.1(3)
O7 C39 H39A 109.5
O7 C39 H39B 109.5
H39A C39 H39B 109.5
O7 C39 H39C 109.5
H39A C39 H39C 109.5
H39B C39 H39C 109.5
C47 C48 C56 121.5(3)
C47 C48 H48 119.3
C56 C48 H48 119.3
O16 C77 H77A 109.5
O16 C77 H77B 109.5
H77A C77 H77B 109.5
O16 C77 H77C 109.5
H77A C77 H77C 109.5
H77B C77 H77C 109.5
C37 C32 C33 118.2(3)
C37 C32 N3 121.3(3)
C33 C32 N3 120.6(3)
N4 C23 C22 101.5(3)
N4 C23 H23A 111.5
C22 C23 H23A 111.5
N4 C23 H23B 111.5
C22 C23 H23B 111.5
H23A C23 H23B 109.3
C14 C13 C12 116.5(3)
C14 C13 Pd1 129.6(3)
C12 C13 Pd1 113.8(2)
O13 C68 H68A 109.5
O13 C68 H68B 109.5
H68A C68 H68B 109.5
O13 C68 H68C 109.5
H68A C68 H68C 109.5
H68B C68 H68C 109.5
O11 C57 H57A 109.5
O11 C57 H57B 109.5
H57A C57 H57B 109.5
O11 C57 H57C 109.5
H57A C57 H57C 109.5
H57B C57 H57C 109.5
O1 C19 H19A 109.5
O1 C19 H19B 109.5
H19A C19 H19B 109.5
O1 C19 H19C 109.5
H19A C19 H19C 109.5
H19B C19 H19C 109.5
O9 C50 H50A 109.5
O9 C50 H50B 109.5
H50A C50 H50B 109.5
O9 C50 H50C 109.5
H50A C50 H50C 109.5
H50B C50 H50C 109.5

loop_
_geom_bond_atom_site_label_1
_geom_bond_atom_site_label_2
_geom_bond_distance
Pd1 C21 2.038(3)
Pd1 C13 2.044(3)
Pd1 C1 2.054(3)
Pd1 C20 2.093(3)
Pd2 C59 2.032(3)
Pd2 C41 2.054(3)
Pd2 C56 2.056(3)
Pd2 C40 2.094(3)
O3 C5 1.368(4)
O3 C10 1.437(4)
O14 C67 1.366(4)
O14 C69 1.426(4)
O15 C75 1.368(4)
O15 C76 1.433(4)
O6 C29 1.364(4)
O6 C30 1.422(4)
O7 C35 1.374(4)
O7 C39 1.426(4)
O4 C7 1.372(4)
O4 C78 1.433(4)
O2 C17 1.383(4)
O2 C18 1.427(4)
O5 C27 1.375(4)
O5 C31 1.434(4)
O8 C33 1.362(4)
O8 C38 1.432(4)
O11 C80 1.366(4)
O11 C57 1.433(4)
O12 C54 1.372(4)
O12 C58 1.427(5)
O9 C47 1.388(4)
O9 C50 1.428(4)
N1 C1 1.342(4)
N1 C4 1.427(4)
N1 C3 1.484(4)
O1 C15 1.390(4)
O1 C19 1.419(4)
O13 C65 1.376(4)
O13 C68 1.432(5)
O16 C73 1.367(4)
O16 C77 1.426(4)
O10 C45 1.378(4)
O10 C49 1.428(4)
N7 C59 1.340(4)
N7 C62 1.428(4)
N7 C61 1.475(4)
N8 C59 1.357(4)
N8 C70 1.425(4)
N8 C60 1.484(4)
N3 C21 1.351(4)
N3 C32 1.427(4)
N3 C22 1.487(4)
N5 C41 1.343(4)
N5 C44 1.436(4)
N5 C43 1.463(4)
N6 C41 1.346(4)
N6 C51 1.427(4)
N6 C42 1.478(4)
N4 C21 1.348(4)
N4 C24 1.423(4)
N4 C23 1.480(4)
N2 C1 1.363(4)
N2 C12 1.440(4)
N2 C2 1.472(4)
C72 C71 1.381(4)
C72 C73 1.387(5)
C72 H72 0.9500
C74 C73 1.383(5)
C74 C75 1.396(5)
C74 H74 0.9500
C61 C60 1.519(4)
C61 H61A 0.9900
C61 H61B 0.9900
C37 C32 1.378(4)
C37 C36 1.394(5)
C37 H37 0.9500
C60 H60A 0.9900
C60 H60B 0.9900
C65 C64 1.385(5)
C65 C66 1.387(5)
C10 H10A 0.9800
C10 H10B 0.9800
C10 H10C 0.9800
C33 C34 1.382(5)
C33 C32 1.415(5)
C12 C17 1.388(4)
C12 C13 1.397(5)
C15 C16 1.385(5)
C15 C14 1.392(4)
C8 C7 1.385(5)
C8 C9 1.386(5)
C8 H8 0.9500
C6 C5 1.387(4)
C6 C7 1.396(5)
C6 H6 0.9500
C27 C26 1.372(5)
C27 C28 1.406(5)
C47 C46 1.380(5)
C47 C48 1.393(5)
C5 C4 1.409(4)
C80 C55 1.383(5)
C80 C51 1.405(5)
C30 H30A 0.9800
C30 H30B 0.9800
C30 H30C 0.9800
C20 H20A 0.9800
C20 H20B 0.9800
C20 H20C 0.9800
C67 C66 1.387(5)
C67 C62 1.403(5)
C9 C4 1.388(4)
C9 H9 0.9500
C36 C35 1.379(5)
C36 H36 0.9500
C46 C45 1.391(5)
C46 H46 0.9500
C51 C52 1.376(5)
C24 C25 1.379(4)
C24 C29 1.403(5)
C34 C35 1.386(5)
C34 H34 0.9500
C70 C71 1.388(4)
C70 C75 1.405(4)
C26 C25 1.395(5)
C26 H26 0.9500
C22 C23 1.498(5)
C22 H22A 0.9900
C22 H22B 0.9900
C56 C48 1.393(4)
C56 C44 1.398(5)
C49 H49A 0.9800
C49 H49B 0.9800
C49 H49C 0.9800
C42 C43 1.520(5)
C42 H42A 0.9900
C42 H42B 0.9900
C29 C28 1.390(5)
C3 C2 1.525(5)
C3 H3A 0.9900
C3 H3B 0.9900
C28 H28 0.9500
C17 C16 1.399(5)
C78 H78A 0.9800
C78 H78B 0.9800
C78 H78C 0.9800
C66 H66 0.9500
C62 C63 1.375(5)
C25 H25 0.9500
C40 H40A 0.9800
C40 H40B 0.9800
C40 H40C 0.9800
C31 H31A 0.9800
C31 H31B 0.9800
C31 H31C 0.9800
C38 H38A 0.9800
C38 H38B 0.9800
C38 H38C 0.9800
C64 C63 1.396(5)
C64 H64 0.9500
C2 H2A 0.9900
C2 H2B 0.9900
C63 H63 0.9500
C53 C54 1.371(5)
C53 C52 1.402(5)
C53 H53 0.9500
C69 H69A 0.9800
C69 H69B 0.9800
C69 H69C 0.9800
C16 H16 0.9500
C71 H71 0.9500
C76 H76A 0.9800
C76 H76B 0.9800
C76 H76C 0.9800
C45 C44 1.386(4)
C58 H58A 0.9800
C58 H58B 0.9800
C58 H58C 0.9800
C18 H18A 0.9800
C18 H18B 0.9800
C18 H18C 0.9800
C14 C13 1.390(4)
C14 H14 0.9500
C43 H43A 0.9900
C43 H43B 0.9900
C52 H52 0.9500
C55 C54 1.393(5)
C55 H55 0.9500
C39 H39A 0.9800
C39 H39B 0.9800
C39 H39C 0.9800
C48 H48 0.9500
C77 H77A 0.9800
C77 H77B 0.9800
C77 H77C 0.9800
C23 H23A 0.9900
C23 H23B 0.9900
C68 H68A 0.9800
C68 H68B 0.9800
C68 H68C 0.9800
C57 H57A 0.9800
C57 H57B 0.9800
C57 H57C 0.9800
C19 H19A 0.9800
C19 H19B 0.9800
C19 H19C 0.9800
C50 H50A 0.9800
C50 H50B 0.9800
C50 H50C 0.9800

loop_
_geom_torsion_atom_site_label_1
_geom_torsion_atom_site_label_2
_geom_torsion_atom_site_label_3
_geom_torsion_atom_site_label_4
_geom_torsion
C59 N7 C61 C60 10.5(4)
C62 N7 C61 C60 -170.2(3)
C59 N8 C60 C61 10.9(4)
C70 N8 C60 C61 171.8(3)
N7 C61 C60 N8 -11.8(3)
C68 O13 C65 C64 10.6(5)
C68 O13 C65 C66 -169.2(3)
C38 O8 C33 C34 6.7(5)
C38 O8 C33 C32 -172.3(3)
C1 N2 C12 C17 179.1(3)
C2 N2 C12 C17 -30.3(5)
C1 N2 C12 C13 -0.1(4)
C2 N2 C12 C13 150.5(3)
C19 O1 C15 C16 0.1(5)
C19 O1 C15 C14 177.6(3)
C31 O5 C27 C26 16.1(5)
C31 O5 C27 C28 -162.4(3)
C50 O9 C47 C46 -10.5(5)
C50 O9 C47 C48 168.3(3)
C10 O3 C5 C6 2.4(4)
C10 O3 C5 C4 -178.6(3)
C7 C6 C5 O3 178.6(3)
C7 C6 C5 C4 -0.4(5)
C57 O11 C80 C55 0.5(5)
C57 O11 C80 C51 -179.0(3)
C69 O14 C67 C66 -10.2(5)
C69 O14 C67 C62 170.8(3)
C77 O16 C73 C74 10.9(5)
C77 O16 C73 C72 -171.1(3)
C75 C74 C73 O16 179.8(3)
C75 C74 C73 C72 1.8(5)
C71 C72 C73 O16 179.9(3)
C71 C72 C73 C74 -2.0(5)
C7 C8 C9 C4 -0.4(5)
C32 C37 C36 C35 -1.3(5)
O9 C47 C46 C45 177.1(3)
C48 C47 C46 C45 -1.7(5)
O11 C80 C51 C52 -179.6(3)
C55 C80 C51 C52 0.9(5)
O11 C80 C51 N6 -4.0(4)
C55 C80 C51 N6 176.5(3)
C41 N6 C51 C52 -71.0(5)
C42 N6 C51 C52 106.3(4)
C41 N6 C51 C80 113.5(4)
C42 N6 C51 C80 -69.2(4)
C21 N4 C24 C25 49.2(5)
C23 N4 C24 C25 -116.6(3)
C21 N4 C24 C29 -133.8(3)
C23 N4 C24 C29 60.4(4)
O8 C33 C34 C35 -179.1(3)
C32 C33 C34 C35 0.0(5)
C59 N8 C70 C71 36.8(4)
C60 N8 C70 C71 -121.8(3)
C59 N8 C70 C75 -146.5(3)
C60 N8 C70 C75 54.9(4)
O5 C27 C26 C25 -176.7(3)
C28 C27 C26 C25 1.7(5)
C21 N3 C22 C23 20.4(4)
C32 N3 C22 C23 -178.5(3)
C41 Pd2 C56 C48 -179.0(3)
C40 Pd2 C56 C48 7.8(3)
C41 Pd2 C56 C44 -4.8(2)
C40 Pd2 C56 C44 -178.1(2)
C41 N6 C42 C43 -10.0(4)
C51 N6 C42 C43 172.3(3)
C78 O4 C7 C8 0.8(5)
C78 O4 C7 C6 -179.5(3)
C9 C8 C7 O4 -179.2(3)
C9 C8 C7 C6 1.1(5)
C5 C6 C7 O4 179.5(3)
C5 C6 C7 C8 -0.7(5)
C30 O6 C29 C28 4.9(5)
C30 O6 C29 C24 -172.8(3)
C25 C24 C29 O6 -179.1(3)
N4 C24 C29 O6 3.9(4)
C25 C24 C29 C28 3.1(5)
N4 C24 C29 C28 -173.9(3)
C1 N1 C3 C2 -15.2(4)
C4 N1 C3 C2 178.4(3)
O6 C29 C28 C27 -178.3(3)
C24 C29 C28 C27 -0.7(5)
C26 C27 C28 C29 -1.7(5)
O5 C27 C28 C29 176.8(3)
C39 O7 C35 C36 11.5(5)
C39 O7 C35 C34 -167.8(3)
C37 C36 C35 O7 -179.3(3)
C37 C36 C35 C34 0.0(5)
C33 C34 C35 O7 -180.0(3)
C33 C34 C35 C36 0.6(5)
C18 O2 C17 C12 162.0(3)
C18 O2 C17 C16 -21.3(5)
C13 C12 C17 O2 174.0(3)
N2 C12 C17 O2 -5.1(5)
C13 C12 C17 C16 -2.8(5)
N2 C12 C17 C16 178.1(3)
O14 C67 C66 C65 -179.6(3)
C62 C67 C66 C65 -0.7(5)
O13 C65 C66 C67 178.4(3)
C64 C65 C66 C67 -1.4(5)
O14 C67 C62 C63 -178.5(3)
C66 C67 C62 C63 2.5(5)
O14 C67 C62 N7 6.0(4)
C66 C67 C62 N7 -172.9(3)
C59 N7 C62 C63 70.7(4)
C61 N7 C62 C63 -108.5(4)
C59 N7 C62 C67 -114.0(4)
C61 N7 C62 C67 66.8(4)
C29 C24 C25 C26 -3.2(5)
N4 C24 C25 C26 173.8(3)
C27 C26 C25 C24 0.8(5)
C8 C9 C4 C5 -0.7(5)
C8 C9 C4 N1 -179.0(3)
O3 C5 C4 C9 -178.0(3)
C6 C5 C4 C9 1.1(5)
O3 C5 C4 N1 0.3(4)
C6 C5 C4 N1 179.4(3)
C1 N1 C4 C9 -56.4(5)
C3 N1 C4 C9 108.0(4)
C1 N1 C4 C5 125.3(4)
C3 N1 C4 C5 -70.2(4)
C4 N1 C1 N2 169.2(3)
C3 N1 C1 N2 3.9(4)
C4 N1 C1 Pd1 -25.6(5)
C3 N1 C1 Pd1 169.1(3)
C12 N2 C1 N1 164.5(3)
C2 N2 C1 N1 10.2(4)
C12 N2 C1 Pd1 -4.5(3)
C2 N2 C1 Pd1 -158.8(2)
C21 Pd1 C1 N1 21.8(4)
C13 Pd1 C1 N1 -159.1(4)
C20 Pd1 C1 N1 -122.3(7)
C21 Pd1 C1 N2 -173.7(2)
C13 Pd1 C1 N2 5.4(2)
C20 Pd1 C1 N2 42.2(8)
O13 C65 C64 C63 -178.1(3)
C66 C65 C64 C63 1.6(5)
C1 N2 C2 C3 -19.0(4)
C12 N2 C2 C3 -170.4(3)
N1 C3 C2 N2 18.9(3)
C67 C62 C63 C64 -2.3(5)
N7 C62 C63 C64 172.9(3)
C65 C64 C63 C62 0.3(5)
C76 O15 C75 C74 23.0(5)
C76 O15 C75 C70 -155.9(3)
C73 C74 C75 O15 -178.7(3)
C73 C74 C75 C70 0.1(5)
C71 C70 C75 O15 177.0(3)
N8 C70 C75 O15 0.3(4)
C71 C70 C75 C74 -1.9(5)
N8 C70 C75 C74 -178.7(3)
O1 C15 C16 C17 177.3(3)
C14 C15 C16 C17 -0.1(5)
O2 C17 C16 C15 -175.3(3)
C12 C17 C16 C15 1.4(5)
C73 C72 C71 C70 0.1(5)
C75 C70 C71 C72 1.8(5)
N8 C70 C71 C72 178.6(3)
C49 O10 C45 C44 165.8(3)
C49 O10 C45 C46 -17.4(5)
C47 C46 C45 O10 -176.3(3)
C47 C46 C45 C44 0.5(5)
C62 N7 C59 N8 176.7(3)
C61 N7 C59 N8 -4.1(4)
C62 N7 C59 Pd2 -1.4(4)
C61 N7 C59 Pd2 177.8(2)
C70 N8 C59 N7 -164.7(3)
C60 N8 C59 N7 -4.7(4)
C70 N8 C59 Pd2 13.4(4)
C60 N8 C59 Pd2 173.3(2)
C41 Pd2 C59 N7 -101.1(3)
C40 Pd2 C59 N7 72.8(3)
C41 Pd2 C59 N8 81.2(3)
C40 Pd2 C59 N8 -104.9(3)
C16 C15 C14 C13 0.1(5)
O1 C15 C14 C13 -177.5(3)
C41 N5 C43 C42 -14.5(4)
C44 N5 C43 C42 -172.5(3)
N6 C42 C43 N5 13.5(4)
O10 C45 C44 C56 177.0(3)
C46 C45 C44 C56 0.0(5)
O10 C45 C44 N5 -2.0(5)
C46 C45 C44 N5 -178.9(3)
C48 C56 C44 C45 0.5(5)
Pd2 C56 C44 C45 -174.4(3)
C48 C56 C44 N5 179.6(3)
Pd2 C56 C44 N5 4.6(4)
C41 N5 C44 C45 178.1(3)
C43 N5 C44 C45 -24.5(5)
C41 N5 C44 C56 -0.9(4)
C43 N5 C44 C56 156.5(3)
C44 N5 C41 N6 168.9(3)
C43 N5 C41 N6 8.7(4)
C44 N5 C41 Pd2 -3.2(4)
C43 N5 C41 Pd2 -163.4(2)
C51 N6 C41 N5 178.9(3)
C42 N6 C41 N5 1.4(4)
C51 N6 C41 Pd2 -11.6(6)
C42 N6 C41 Pd2 170.9(3)
C59 Pd2 C41 N5 -171.8(2)
C56 Pd2 C41 N5 4.4(2)
C40 Pd2 C41 N5 41.2(8)
C59 Pd2 C41 N6 19.3(4)
C56 Pd2 C41 N6 -164.5(4)
C40 Pd2 C41 N6 -127.7(6)
C24 N4 C21 N3 -174.1(3)
C23 N4 C21 N3 -7.2(4)
C24 N4 C21 Pd1 14.0(4)
C23 N4 C21 Pd1 -179.1(2)
C32 N3 C21 N4 -169.3(3)
C22 N3 C21 N4 -8.8(4)
C32 N3 C21 Pd1 1.4(5)
C22 N3 C21 Pd1 162.0(2)
C1 Pd1 C21 N4 -103.1(3)
C20 Pd1 C21 N4 70.8(3)
C1 Pd1 C21 N3 87.2(3)
C20 Pd1 C21 N3 -98.9(3)
C80 C51 C52 C53 -1.6(5)
N6 C51 C52 C53 -177.1(3)
C54 C53 C52 C51 1.3(5)
O11 C80 C55 C54 -179.3(3)
C51 C80 C55 C54 0.1(5)
C52 C53 C54 O12 -178.4(3)
C52 C53 C54 C55 -0.2(5)
C58 O12 C54 C53 -5.9(5)
C58 O12 C54 C55 175.8(3)
C80 C55 C54 C53 -0.4(5)
C80 C55 C54 O12 178.0(3)
C46 C47 C48 C56 2.3(5)
O9 C47 C48 C56 -176.5(3)
C44 C56 C48 C47 -1.7(5)
Pd2 C56 C48 C47 172.3(3)
C36 C37 C32 C33 1.9(5)
C36 C37 C32 N3 -179.0(3)
O8 C33 C32 C37 177.9(3)
C34 C33 C32 C37 -1.2(5)
O8 C33 C32 N3 -1.2(5)
C34 C33 C32 N3 179.7(3)
C21 N3 C32 C37 30.4(5)
C22 N3 C32 C37 -128.3(3)
C21 N3 C32 C33 -150.5(3)
C22 N3 C32 C33 50.8(4)
C21 N4 C23 C22 19.4(4)
C24 N4 C23 C22 -173.1(3)
N3 C22 C23 N4 -22.0(3)
C15 C14 C13 C12 -1.3(5)
C15 C14 C13 Pd1 175.3(2)
C17 C12 C13 C14 2.7(5)
N2 C12 C13 C14 -178.1(3)
C17 C12 C13 Pd1 -174.5(3)
N2 C12 C13 Pd1 4.7(4)
C1 Pd1 C13 C14 177.9(3)
C20 Pd1 C13 C14 4.0(3)
C1 Pd1 C13 C12 -5.4(2)
C20 Pd1 C13 C12 -179.2(3)
